data_7014056
loop_
_publ_author_name
'Deacon, Glen B.'
'Forsyth, Craig M.'
'Gitlits, Alex'
'Skelton, Brian W.'
'White, Allan H.'

_publ_section_title
;
 Reactions of lanthanoid metals with 3,5-diphenylpyrazole at elevated
 temperatures: synthesis and structures of both homoleptic,
 [Ln3(Ph2pz)9] (Ln = La, Nd), [Ln2(Ph2pz)6] (Ln = Er, Lu), and
 heteroleptic, [Ln(Ph2pz)3(Ph2pzH)2] (Ln = La, Nd, Gd, Tb, Er or Yb),
 pyrazolate complexes.
;
_journal_issue 8
_journal_name_full 'Dalton transactions (Cambridge, England : 2003)'
_journal_page_first 1239
_journal_page_last 1247
_journal_paper_doi 10.1039/b400541d
_journal_year 2004
_chemical_formula_sum 'C75 H57 Er N10'
_chemical_formula_weight 1265.61
_space_group_IT_number 15
_symmetry_cell_setting monoclinic
_symmetry_space_group_name_Hall '-C 2yc'
_symmetry_space_group_name_H-M 'C 1 2/c 1'
_cell_angle_alpha 90.00000
_cell_angle_beta 104.179(2)
_cell_angle_gamma 90.00000
_cell_formula_units_Z 4
_cell_length_a 20.209(2)
_cell_length_b 13.816(2)
_cell_length_c 21.850(2)
_cell_measurement_reflns_used 6653
_cell_measurement_temperature 293
_cell_measurement_theta_max 26.4
_cell_measurement_theta_min 2.5
_cell_volume 5914.8(12)
_computing_cell_refinement 'Siemens SAINT (Siemens, 1995)'
_computing_data_collection 'Siemens SMART (Siemens, 1995)'
_computing_data_reduction 'xtal ADDREF SORTRF'
_computing_molecular_graphics xtal
_computing_publication_material 'xtal BONDLA CIFIO'
_computing_structure_refinement 'xtal CRYLSQ'
_computing_structure_solution xtal
_diffrn_ambient_temperature 293
_diffrn_measurement_device_type
;
Bruker SMART CCD diffractometer
;
_diffrn_measurement_method '\w scans'
_diffrn_radiation_detector 'CCD area detector'
_diffrn_radiation_monochromator graphite
_diffrn_radiation_source 'sealed tube'
_diffrn_radiation_type 'Mo K\a'
_diffrn_radiation_wavelength .71073
_diffrn_reflns_av_sigmaI/netI .036
_diffrn_reflns_limit_h_max 26
_diffrn_reflns_limit_h_min -27
_diffrn_reflns_limit_k_max 18
_diffrn_reflns_limit_k_min 0
_diffrn_reflns_limit_l_max 29
_diffrn_reflns_limit_l_min 0
_diffrn_reflns_number 34596
_diffrn_reflns_theta_max 29.23
_diffrn_reflns_theta_min 1.8
_diffrn_standards_decay_% 0
_exptl_absorpt_coefficient_mu 1.474
_exptl_absorpt_correction_T_max .928
_exptl_absorpt_correction_T_min .854
_exptl_absorpt_correction_type multi-scan
_exptl_absorpt_process_details
;
SADABS; Sheldrick, 1996
;
_exptl_crystal_colour pink
_exptl_crystal_density_diffrn 1.421
_exptl_crystal_description prism
_exptl_crystal_F_000 2580
_exptl_crystal_size_max .30
_exptl_crystal_size_mid .15
_exptl_crystal_size_min .12
_refine_diff_density_max 2.364
_refine_diff_density_min -.534
_refine_ls_goodness_of_fit_all 1.065
_refine_ls_goodness_of_fit_ref 1.098
_refine_ls_hydrogen_treatment refall
_refine_ls_matrix_type full
_refine_ls_number_constraints 0
_refine_ls_number_parameters 503
_refine_ls_number_reflns 6653
_refine_ls_number_restraints 0
_refine_ls_R_factor_all .033
_refine_ls_R_factor_gt .027
_refine_ls_shift/su_max .089
_refine_ls_shift/su_mean .002
_refine_ls_structure_factor_coef F
_refine_ls_weighting_scheme calc
_refine_ls_wR_factor_all .033
_refine_ls_wR_factor_ref .032
_reflns_d_resolution_high .728
_reflns_d_resolution_low 11.266
_reflns_Friedel_coverage 0
_reflns_limit_h_max 27
_reflns_limit_h_min 0
_reflns_limit_k_max 18
_reflns_limit_k_min 0
_reflns_limit_l_max 28
_reflns_limit_l_min -29
_reflns_number_gt 6653
_reflns_number_total 7485
_reflns_threshold_expression 'F    > 4.00 sig(F   )'
_cod_data_source_file b400541d.txt
_cod_data_source_block 1623b
_cod_original_sg_symbol_Hall -c_2yc
_cod_original_sg_symbol_H-M C_1_2/c_1
_cod_original_formula_sum 'C75 H57 Er1 N10'
_cod_database_code 7014056

loop_
_symmetry_equiv_pos_as_xyz
+x,+y,+z
-x,+y,1/2-z
-x,-y,-z
+x,-y,1/2+z
1/2+x,1/2+y,+z
1/2-x,1/2+y,1/2-z
1/2-x,1/2-y,-z
1/2+x,1/2-y,1/2+z

loop_
_atom_site_label
_atom_site_fract_x
_atom_site_fract_y
_atom_site_fract_z
_atom_site_U_iso_or_equiv
_atom_site_adp_type
_atom_site_calc_flag
_atom_site_calc_attached_atom
_atom_site_occupancy
_atom_site_disorder_assembly
_atom_site_disorder_group
Er .50000 .809344(10) .25000 .01987(7) Uani ? ? 1.00000 ? ?
N11 .38194(9) .82440(13) .20513(8) .0231(8) Uani ? ? 1.00000 ? ?
N12 .41326(9) .90638(13) .18927(8) .0220(8) Uani ? ? 1.00000 ? ?
C13 .36484(11) .96275(16) .15263(9) .0236(9) Uani ? ? 1.00000 ? ?
C131 .38088(11) 1.05671(16) .12828(10) .0253(10) Uani ? ? 1.00000 ? ?
C132 .44792(12) 1.08303(18) .12947(11) .0296(11) Uani ? ? 1.00000 ? ?
C133 .46176(14) 1.17270(18) .10700(12) .0344(12) Uani ? ? 1.00000 ? ?
C134 .40956(14) 1.2367(2) .08264(12) .0365(12) Uani ? ? 1.00000 ? ?
C135 .34299(15) 1.2115(2) .08103(13) .0383(13) Uani ? ? 1.00000 ? ?
C136 .32900(13) 1.12318(19) .10402(11) .0333(11) Uani ? ? 1.00000 ? ?
C14 .30129(11) .91855(18) .14527(10) .0271(10) Uani ? ? 1.00000 ? ?
C15 .31396(11) .83171(17) .17908(10) .0248(10) Uani ? ? 1.00000 ? ?
C151 .26568(12) .76065(18) .19344(10) .0290(10) Uani ? ? 1.00000 ? ?
C152 .28861(15) .6734(2) .22293(13) .0400(14) Uani ? ? 1.00000 ? ?
C153 .24307(18) .6115(2) .24163(15) .0512(17) Uani ? ? 1.00000 ? ?
C154 .17515(16) .6344(3) .23085(14) .0520(17) Uani ? ? 1.00000 ? ?
C155 .15183(15) .7204(3) .20160(13) .0468(15) Uani ? ? 1.00000 ? ?
C156 .19657(13) .7834(2) .18259(12) .0363(12) Uani ? ? 1.00000 ? ?
N21 .45251(8) .84273(13) .34501(8) .0207(8) Uani ? ? 1.00000 ? ?
N22 .38468(9) .86559(14) .33337(8) .0236(8) Uani ? ? 1.00000 ? ?
C23 .36408(10) .88449(16) .38640(10) .0238(9) Uani ? ? 1.00000 ? ?
C231 .29343(11) .90984(16) .38650(10) .0253(10) Uani ? ? 1.00000 ? ?
C232 .23937(12) .8971(2) .33356(12) .0377(13) Uani ? ? 1.00000 ? ?
C233 .17410(13) .9262(2) .33438(14) .0430(14) Uani ? ? 1.00000 ? ?
C234 .16168(13) .9663(2) .38851(13) .0371(13) Uani ? ? 1.00000 ? ?
C235 .21418(12) .9753(2) .44176(12) .0344(12) Uani ? ? 1.00000 ? ?
C236 .27987(12) .94753(17) .44105(11) .0278(10) Uani ? ? 1.00000 ? ?
C24 .42130(11) .87444(17) .43548(10) .0249(10) Uani ? ? 1.00000 ? ?
C25 .47456(10) .84762(16) .40825(10) .0215(9) Uani ? ? 1.00000 ? ?
C251 .54402(10) .82136(15) .44302(10) .0211(9) Uani ? ? 1.00000 ? ?
C252 .58086(11) .74816(16) .42260(10) .0239(9) Uani ? ? 1.00000 ? ?
C253 .64449(12) .72163(18) .45883(11) .0278(10) Uani ? ? 1.00000 ? ?
C254 .67147(12) .7654(2) .51654(11) .0315(11) Uani ? ? 1.00000 ? ?
C255 .63560(12) .8384(2) .53752(11) .0308(11) Uani ? ? 1.00000 ? ?
C256 .57275(12) .86742(17) .50071(10) .0271(10) Uani ? ? 1.00000 ? ?
N32 .48758(9) .64769(13) .27644(8) .0216(8) Uani ? ? 1.00000 ? ?
C33 .47960(10) .55506(15) .29269(9) .0203(9) Uani ? ? 1.00000 ? ?
C331 .45401(10) .53024(16) .34866(9) .0211(9) Uani ? ? 1.00000 ? ?
C332 .41983(12) .59730(18) .37672(11) .0300(11) Uani ? ? 1.00000 ? ?
C333 .39808(13) .5735(2) .43035(12) .0349(12) Uani ? ? 1.00000 ? ?
C334 .41018(13) .4822(2) .45625(12) .0337(12) Uani ? ? 1.00000 ? ?
C335 .44341(13) .4143(2) .42821(12) .0331(12) Uani ? ? 1.00000 ? ?
C336 .46520(11) .43754(17) .37494(10) .0273(10) Uani ? ? 1.00000 ? ?
C34 .50000 .4941(2) .25000 .0224(13) Uani ? ? 1.00000 ? ?
H132 .4819(13) 1.0423(18) .1449(11) .027(6) Uiso ? ? 1.00000 ? ?
H133 .5031(17) 1.187(2) .1078(15) .042(8) Uiso ? ? 1.00000 ? ?
H134 .4184(14) 1.294(2) .0689(13) .034(7) Uiso ? ? 1.00000 ? ?
H135 .3079(16) 1.257(3) .0669(15) .059(9) Uiso ? ? 1.00000 ? ?
H136 .2826(13) 1.1113(19) .1056(11) .031(7) Uiso ? ? 1.00000 ? ?
H14 .2621(12) .9440(17) .1211(10) .021(6) Uiso ? ? 1.00000 ? ?
H152 .3339(13) .6553(19) .2275(12) .028(6) Uiso ? ? 1.00000 ? ?
H153 .2591(14) .554(2) .2601(13) .046(9) Uiso ? ? 1.00000 ? ?
H154 .1456(15) .598(2) .2435(14) .051(9) Uiso ? ? 1.00000 ? ?
H155 .1062(16) .737(2) .1930(13) .047(8) Uiso ? ? 1.00000 ? ?
H156 .1836(14) .838(2) .1668(13) .033(8) Uiso ? ? 1.00000 ? ?
H22 .3591(12) .8592(18) .2958(12) .027(6) Uiso ? ? 1.00000 ? ?
H232 .2467(14) .877(2) .2975(13) .043(8) Uiso ? ? 1.00000 ? ?
H233 .1429(17) .924(3) .3003(16) .068(11) Uiso ? ? 1.00000 ? ?
H234 .1181(13) .9805(19) .3875(11) .031(7) Uiso ? ? 1.00000 ? ?
H235 .2062(13) 1.004(2) .4769(13) .041(8) Uiso ? ? 1.00000 ? ?
H236 .3147(11) .9568(16) .4769(10) .019(6) Uiso ? ? 1.00000 ? ?
H24 .4257(11) .8830(17) .4780(11) .022(6) Uiso ? ? 1.00000 ? ?
H252 .5592(13) .7144(18) .3836(12) .025(6) Uiso ? ? 1.00000 ? ?
H253 .6651(14) .6734(18) .4442(13) .031(7) Uiso ? ? 1.00000 ? ?
H254 .7137(14) .745(2) .5425(13) .042(7) Uiso ? ? 1.00000 ? ?
H255 .6543(13) .869(2) .5793(12) .034(7) Uiso ? ? 1.00000 ? ?
H256 .5481(11) .9161(18) .5135(10) .021(6) Uiso ? ? 1.00000 ? ?
H34 .50000 .427(3) .25000 .032(9) Uiso ? ? 1.00000 ? ?
H332 .4121(14) .652(2) .3587(13) .036(7) Uiso ? ? 1.00000 ? ?
H333 .3773(12) .619(2) .4448(11) .029(7) Uiso ? ? 1.00000 ? ?
H334 .3969(14) .466(2) .4878(14) .046(8) Uiso ? ? 1.00000 ? ?
H335 .4527(13) .360(2) .4426(13) .036(7) Uiso ? ? 1.00000 ? ?
H336 .4896(12) .3924(18) .3563(11) .025(6) Uiso ? ? 1.00000 ? ?

loop_
_atom_site_aniso_label
_atom_site_aniso_U_11
_atom_site_aniso_U_22
_atom_site_aniso_U_33
_atom_site_aniso_U_12
_atom_site_aniso_U_13
_atom_site_aniso_U_23
Er .02064(7) .02111(7) .01924(7) .00000 .00751(5) .00000
N11 .0244(9) .0277(10) .0180(8) -.0024(7) .0065(7) -.0007(7)
N12 .0238(9) .0243(9) .0197(8) -.0006(7) .0088(7) -.0003(7)
C13 .0246(10) .0271(11) .0194(9) .0018(9) .0062(8) -.0024(8)
C131 .0302(11) .0254(11) .0204(9) .0008(9) .0063(8) -.0013(8)
C132 .0307(12) .0292(12) .0290(11) .0024(10) .0075(9) -.0004(9)
C133 .0369(14) .0357(15) .0322(12) -.0064(11) .0116(11) -.0015(10)
C134 .0485(16) .0256(13) .0337(13) -.0038(12) .0070(11) .0017(10)
C135 .0442(15) .0302(14) .0369(13) .0054(11) .0030(12) .0041(10)
C136 .0312(13) .0330(13) .0342(12) .0040(10) .0051(10) .0018(10)
C14 .0224(11) .0336(13) .0236(10) .0018(9) .0027(9) -.0014(9)
C15 .0237(10) .0324(12) .0189(9) -.0013(9) .0061(8) -.0042(8)
C151 .0297(12) .0372(13) .0204(10) -.0088(10) .0069(9) -.0056(9)
C152 .0402(15) .0417(16) .0406(14) -.0057(12) .0147(12) .0019(11)
C153 .060(2) .0466(19) .0497(17) -.0122(15) .0197(15) .0090(14)
C154 .0528(18) .070(2) .0352(14) -.0327(17) .0150(13) -.0022(14)
C155 .0327(14) .075(2) .0324(13) -.0202(14) .0081(11) -.0075(14)
C156 .0305(13) .0493(17) .0276(11) -.0091(12) .0042(10) -.0026(11)
N21 .0187(8) .0234(9) .0209(8) .0016(7) .0063(7) -.0001(7)
N22 .0193(9) .0322(11) .0192(8) .0031(7) .0045(7) -.0021(7)
C23 .0235(10) .0263(11) .0234(10) .0024(9) .0090(8) -.0021(8)
C231 .0208(10) .0288(12) .0277(10) .0032(9) .0082(8) -.0010(9)
C232 .0254(12) .0564(17) .0316(12) .0057(11) .0077(10) -.0103(12)
C233 .0230(12) .0607(19) .0425(14) .0068(12) .0028(11) -.0041(14)
C234 .0243(12) .0404(15) .0511(15) .0056(11) .0178(11) .0004(12)
C235 .0335(13) .0350(13) .0410(14) .0035(10) .0213(11) -.0045(11)
C236 .0270(11) .0306(12) .0283(11) .0012(9) .0114(9) -.0020(9)
C24 .0254(11) .0302(12) .0201(10) .0014(9) .0077(8) -.0025(9)
C25 .0228(10) .0215(10) .0208(9) .0001(8) .0066(8) -.0003(8)
C251 .0204(10) .0233(11) .0205(9) -.0001(8) .0069(8) .0030(8)
C252 .0243(10) .0270(11) .0220(10) .0000(9) .0088(8) .0018(9)
C253 .0243(11) .0299(12) .0318(11) .0049(9) .0119(9) .0060(10)
C254 .0206(11) .0432(14) .0296(11) .0004(10) .0041(9) .0107(11)
C255 .0280(12) .0392(13) .0245(11) -.0074(10) .0054(9) -.0000(10)
C256 .0276(11) .0287(12) .0254(11) .0001(9) .0071(9) -.0022(9)
N32 .0240(9) .0238(9) .0190(8) .0007(7) .0093(7) -.0009(7)
C33 .0189(9) .0241(11) .0195(9) -.0017(8) .0077(8) .0019(8)
C331 .0180(9) .0254(11) .0206(9) -.0035(8) .0062(8) .0009(8)
C332 .0349(13) .0259(12) .0327(12) .0004(10) .0151(10) .0033(10)
C333 .0386(13) .0362(14) .0366(13) .0020(11) .0222(11) -.0027(11)
C334 .0358(13) .0405(14) .0296(12) -.0035(11) .0170(11) .0045(11)
C335 .0344(13) .0312(13) .0369(13) .0002(11) .0149(10) .0114(11)
C336 .0278(11) .0262(11) .0307(11) .0017(9) .0125(9) .0025(9)
C34 .0217(14) .0193(15) .0256(14) .00000 .0050(11) .00000

loop_
_atom_type_symbol
_atom_type_description
_atom_type_oxidation_number
_atom_type_number_in_cell
_atom_type_scat_dispersion_real
_atom_type_scat_dispersion_imag
_atom_type_scat_source
C ? 0 300 .002 .002 'Int Tables Vol IV Tables 2.2B and 2.3.1'
H ? 0 228 0 0 'Int Tables Vol IV Tables 2.2B and 2.3.1'
N ? 0 40 .004 .003 'Int Tables Vol IV Tables 2.2B and 2.3.1'
Er ? 0 4 -.723 4.958 'Int Tables Vol IV Tables 2.2B and 2.3.1'

loop_
_diffrn_attenuator_code
_diffrn_attenuator_scale
? ?

loop_
_geom_angle_atom_site_label_1
_geom_angle_atom_site_label_2
_geom_angle_atom_site_label_3
_geom_angle_site_symmetry_1
_geom_angle_site_symmetry_2
_geom_angle_site_symmetry_3
_geom_angle
_geom_angle_publ_flag
N11 Er N12 . . . 34.21(6) ?
N11 Er N21 . . . 77.09(6) ?
N11 Er N32 . . . 91.61(6) ?
N11 Er N11 . . '2 655' 169.87(6) ?
N11 Er N12 . . '2 655' 136.54(6) ?
N11 Er N21 . . '2 655' 101.02(6) ?
N11 Er N32 . . '2 655' 98.09(6) ?
N12 Er N21 . . . 88.79(6) ?
N12 Er N32 . . . 125.19(6) ?
N12 Er N11 . . '2 655' 136.54(6) ?
N12 Er N12 . . '2 655' 110.20(6) ?
N12 Er N21 . . '2 655' 79.21(6) ?
N12 Er N32 . . '2 655' 121.18(6) ?
N21 Er N32 . . . 83.47(6) ?
N21 Er N11 . . '2 655' 101.02(6) ?
N21 Er N12 . . '2 655' 79.21(6) ?
N21 Er N21 . . '2 655' 159.02(6) ?
N21 Er N32 . . '2 655' 117.51(6) ?
N32 Er N11 . . '2 655' 98.09(6) ?
N32 Er N12 . . '2 655' 121.18(6) ?
N32 Er N21 . . '2 655' 117.51(6) ?
N32 Er N32 . . '2 655' 34.05(7) ?
N11 Er N12 '2 655' . '2 655' 34.21(6) ?
N11 Er N21 '2 655' . '2 655' 77.09(6) ?
N11 Er N32 '2 655' . '2 655' 91.61(6) ?
N12 Er N21 '2 655' . '2 655' 88.79(6) ?
N12 Er N32 '2 655' . '2 655' 125.19(6) ?
N21 Er N32 '2 655' . '2 655' 83.47(6) ?
Er N11 N12 . . . 72.39(10) ?
Er N11 C15 . . . 179.18(16) ?
N12 N11 C15 . . . 108.23(16) ?
Er N12 N11 . . . 73.39(10) ?
Er N12 C13 . . . 177.72(16) ?
N11 N12 C13 . . . 108.15(17) ?
N12 C13 C131 . . . 122.18(19) ?
N12 C13 C14 . . . 109.2(2) ?
C131 C13 C14 . . . 128.6(2) ?
C13 C131 C132 . . . 121.5(2) ?
C13 C131 C136 . . . 120.4(2) ?
C132 C131 C136 . . . 118.1(2) ?
C131 C132 C133 . . . 120.3(2) ?
C131 C132 H132 . . . 119.9(17) ?
C133 C132 H132 . . . 119.8(17) ?
C132 C133 C134 . . . 120.5(3) ?
C132 C133 H133 . . . 118.8(18) ?
C134 C133 H133 . . . 120.7(18) ?
C133 C134 C135 . . . 119.7(3) ?
C133 C134 H134 . . . 120.5(19) ?
C135 C134 H134 . . . 119.8(19) ?
C134 C135 C136 . . . 120.0(2) ?
C134 C135 H135 . . . 120(2) ?
C136 C135 H135 . . . 120(2) ?
C131 C136 C135 . . . 121.3(2) ?
C131 C136 H136 . . . 121.5(15) ?
C135 C136 H136 . . . 117.0(15) ?
C13 C14 C15 . . . 105.68(18) ?
C13 C14 H14 . . . 123.0(15) ?
C15 C14 H14 . . . 131.3(15) ?
N11 C15 C14 . . . 108.7(2) ?
N11 C15 C151 . . . 121.2(2) ?
C14 C15 C151 . . . 129.8(2) ?
C15 C151 C152 . . . 120.9(2) ?
C15 C151 C156 . . . 120.2(2) ?
C152 C151 C156 . . . 118.7(3) ?
C151 C152 C153 . . . 120.0(3) ?
C151 C152 H152 . . . 119.4(17) ?
C153 C152 H152 . . . 120.5(17) ?
C152 C153 C154 . . . 121.0(3) ?
C152 C153 H153 . . . 118(2) ?
C154 C153 H153 . . . 121(2) ?
C153 C154 C155 . . . 119.6(3) ?
C153 C154 H154 . . . 123(2) ?
C155 C154 H154 . . . 117(2) ?
C154 C155 C156 . . . 120.4(3) ?
C154 C155 H155 . . . 121(2) ?
C156 C155 H155 . . . 118(2) ?
C151 C156 C155 . . . 120.4(3) ?
C151 C156 H156 . . . 118(2) ?
C155 C156 H156 . . . 122(2) ?
Er N21 N22 . . . 116.93(12) ?
Er N21 C25 . . . 138.92(14) ?
N22 N21 C25 . . . 104.13(18) ?
N21 N22 C23 . . . 113.00(16) ?
N21 N22 H22 . . . 119.6(18) ?
C23 N22 H22 . . . 126.8(18) ?
N22 C23 C231 . . . 123.46(17) ?
N22 C23 C24 . . . 105.8(2) ?
C231 C23 C24 . . . 130.8(2) ?
C23 C231 C232 . . . 122.2(2) ?
C23 C231 C236 . . . 119.11(17) ?
C232 C231 C236 . . . 118.7(2) ?
C231 C232 C233 . . . 120.6(3) ?
C231 C232 H232 . . . 120.9(17) ?
C233 C232 H232 . . . 118.2(17) ?
C232 C233 C234 . . . 120.0(2) ?
C232 C233 H233 . . . 119(3) ?
C234 C233 H233 . . . 121(3) ?
C233 C234 C235 . . . 119.7(2) ?
C233 C234 H234 . . . 116.8(15) ?
C235 C234 H234 . . . 123.3(15) ?
C234 C235 C236 . . . 120.5(3) ?
C234 C235 H235 . . . 119.6(16) ?
C236 C235 H235 . . . 119.7(16) ?
C231 C236 C235 . . . 120.3(2) ?
C231 C236 H236 . . . 120.6(16) ?
C235 C236 H236 . . . 119.1(16) ?
C23 C24 C25 . . . 106.4(2) ?
C23 C24 H24 . . . 129.0(14) ?
C25 C24 H24 . . . 124.6(14) ?
N21 C25 C24 . . . 110.71(17) ?
N21 C25 C251 . . . 123.6(2) ?
C24 C25 C251 . . . 125.59(19) ?
C25 C251 C252 . . . 122.14(18) ?
C25 C251 C256 . . . 119.0(2) ?
C252 C251 C256 . . . 118.73(18) ?
C251 C252 C253 . . . 120.3(2) ?
C251 C252 H252 . . . 117.8(15) ?
C253 C252 H252 . . . 121.9(15) ?
C252 C253 C254 . . . 120.6(2) ?
C252 C253 H253 . . . 116.4(16) ?
C254 C253 H253 . . . 122.9(16) ?
C253 C254 C255 . . . 119.9(2) ?
C253 C254 H254 . . . 121.0(18) ?
C255 C254 H254 . . . 119.0(18) ?
C254 C255 C256 . . . 119.9(2) ?
C254 C255 H255 . . . 120.3(15) ?
C256 C255 H255 . . . 119.8(15) ?
C251 C256 C255 . . . 120.6(2) ?
C251 C256 H256 . . . 117.9(13) ?
C255 C256 H256 . . . 121.6(13) ?
Er N32 C33 . . . 178.65(16) ?
Er N32 N32 . . '2 655' 72.98(11) ?
C33 N32 N32 . . '2 655' 108.35(18) ?
N32 C33 C331 . . . 121.74(19) ?
N32 C33 C34 . . . 108.9(2) ?
C331 C33 C34 . . . 129.4(2) ?
C33 C331 C332 . . . 121.6(2) ?
C33 C331 C336 . . . 119.8(2) ?
C332 C331 C336 . . . 118.6(2) ?
C331 C332 C333 . . . 120.7(2) ?
C331 C332 H332 . . . 116(2) ?
C333 C332 H332 . . . 123(2) ?
C332 C333 C334 . . . 120.1(3) ?
C332 C333 H333 . . . 115.1(18) ?
C334 C333 H333 . . . 124.8(18) ?
C333 C334 C335 . . . 119.7(3) ?
C333 C334 H334 . . . 122(2) ?
C335 C334 H334 . . . 119(2) ?
C334 C335 C336 . . . 120.4(2) ?
C334 C335 H335 . . . 123(2) ?
C336 C335 H335 . . . 117(2) ?
C331 C336 C335 . . . 120.4(2) ?
C331 C336 H336 . . . 118.3(15) ?
C335 C336 H336 . . . 121.2(15) ?
C33 C34 H34 . . . 127.22(13) ?
C33 C34 C33 . . '2 655' 105.6(2) ?
H34 C34 C33 . . '2 655' 127.22(13) ?

loop_
_geom_bond_atom_site_label_1
_geom_bond_atom_site_label_2
_geom_bond_site_symmetry_1
_geom_bond_site_symmetry_2
_geom_bond_distance
_geom_bond_publ_flag
Er N11 . . 2.3560(18) ?
Er N12 . . 2.3433(16) ?
Er N21 . . 2.5338(19) ?
Er N32 . . 2.3358(19) ?
Er N11 . '2 655' 2.3560(18) ?
Er N12 . '2 655' 2.3433(16) ?
Er N21 . '2 655' 2.5338(19) ?
Er N32 . '2 655' 2.3358(19) ?
N11 N12 . . 1.382(3) ?
N11 C15 . . 1.356(3) ?
N12 C13 . . 1.350(3) ?
C13 C131 . . 1.469(3) ?
C13 C14 . . 1.395(3) ?
C131 C132 . . 1.397(3) ?
C131 C136 . . 1.397(3) ?
C132 C133 . . 1.386(4) ?
C132 H132 . . .89(2) ?
C133 C134 . . 1.380(4) ?
C133 H133 . . .86(3) ?
C134 C135 . . 1.382(4) ?
C134 H134 . . .88(3) ?
C135 C136 . . 1.376(4) ?
C135 H135 . . .94(3) ?
C136 H136 . . .96(3) ?
C14 C15 . . 1.399(3) ?
C14 H14 . . .91(2) ?
C15 C151 . . 1.471(3) ?
C151 C152 . . 1.392(4) ?
C151 C156 . . 1.394(4) ?
C152 C153 . . 1.390(5) ?
C152 H152 . . .93(3) ?
C153 C154 . . 1.372(5) ?
C153 H153 . . .91(3) ?
C154 C155 . . 1.377(5) ?
C154 H154 . . .88(3) ?
C155 C156 . . 1.390(5) ?
C155 H155 . . .92(3) ?
C156 H156 . . .84(3) ?
N21 N22 . . 1.368(2) ?
N21 C25 . . 1.346(3) ?
N22 C23 . . 1.349(3) ?
N22 H22 . . .86(2) ?
C23 C231 . . 1.471(3) ?
C23 C24 . . 1.378(3) ?
C231 C232 . . 1.394(3) ?
C231 C236 . . 1.388(3) ?
C232 C233 . . 1.383(4) ?
C232 H232 . . .88(3) ?
C233 C234 . . 1.383(4) ?
C233 H233 . . .85(3) ?
C234 C235 . . 1.375(3) ?
C234 H234 . . .90(3) ?
C235 C236 . . 1.386(4) ?
C235 H235 . . .91(3) ?
C236 H236 . . .92(2) ?
C24 C25 . . 1.401(3) ?
C24 H24 . . .92(2) ?
C25 C251 . . 1.469(3) ?
C251 C252 . . 1.392(3) ?
C251 C256 . . 1.404(3) ?
C252 C253 . . 1.384(3) ?
C252 H252 . . .98(2) ?
C253 C254 . . 1.385(3) ?
C253 H253 . . .89(3) ?
C254 C255 . . 1.383(4) ?
C254 H254 . . .94(3) ?
C255 C256 . . 1.386(3) ?
C255 H255 . . 1.00(3) ?
C256 H256 . . .92(2) ?
N32 C33 . . 1.348(3) ?
N32 N32 . '2 655' 1.368(3) ?
C33 C331 . . 1.480(3) ?
C33 C34 . . 1.392(3) ?
C331 C332 . . 1.385(3) ?
C331 C336 . . 1.399(3) ?
C332 C333 . . 1.388(4) ?
C332 H332 . . .84(3) ?
C333 C334 . . 1.380(4) ?
C333 H333 . . .86(3) ?
C334 C335 . . 1.381(4) ?
C334 H334 . . .83(3) ?
C335 C336 . . 1.379(4) ?
C335 H335 . . .82(3) ?
C336 H336 . . .95(3) ?
C34 H34 . . .93(4) ?

loop_
_geom_hbond_atom_site_label_D
_geom_hbond_atom_site_label_H
_geom_hbond_atom_site_label_A
_geom_hbond_site_symmetry_D
_geom_hbond_site_symmetry_H
_geom_hbond_site_symmetry_A
_geom_hbond_distance_DH
_geom_hbond_distance_HA
_geom_hbond_distance_DA
_geom_hbond_angle_DHA
_geom_hbond_publ_flag
? ? ? ? ? ? ? ? ? ? ?

loop_
_geom_torsion_atom_site_label_1
_geom_torsion_atom_site_label_2
_geom_torsion_atom_site_label_3
_geom_torsion_atom_site_label_4
_geom_torsion_site_symmetry_1
_geom_torsion_site_symmetry_2
_geom_torsion_site_symmetry_3
_geom_torsion_site_symmetry_4
_geom_torsion
_geom_torsion_publ_flag
? ? ? ? ? ? ? ? ? ?
